data_2200015
loop_
_publ_author_name
'Yokochi, Alex F. T.'
'White, James D.'
'Sturtz, George'

_publ_section_title
;
 Vulgarone B
;
_journal_issue 1
_journal_name_full 'Acta Crystallographica Section E'
_journal_page_first o99
_journal_page_last o101
_journal_paper_doi 10.1107/S1600536800020079
_journal_volume 57
_journal_year 2001
_chemical_formula_sum 'C15 H22 O'
_chemical_formula_weight 218.33
_space_group_IT_number 19
_symmetry_cell_setting orthorhombic
_symmetry_space_group_name_Hall 'P 2ac 2ab'
_symmetry_space_group_name_H-M 'P 21 21 21'
_cell_angle_alpha 90
_cell_angle_beta 90
_cell_angle_gamma 90
_cell_formula_units_Z 4
_cell_length_a 6.6280(10)
_cell_length_b 10.2180(10)
_cell_length_c 19.8890(10)
_cell_measurement_reflns_used 99
_cell_measurement_temperature 293(2)
_cell_measurement_theta_max 27.28
_cell_measurement_theta_min 8.02
_cell_volume 1347.0(3)
_computing_cell_refinement XSCANS
_computing_data_collection 'XSCANS (Siemens, 1996)'
_computing_data_reduction XSCANS
_computing_molecular_graphics 'ORTEP-3 (Farrugia, 1997)'
_computing_structure_refinement 'SHELXL97 (Sheldrick, 1997)'
_computing_structure_solution 'SHELXS97 (Sheldrick, 1997)'
_diffrn_measurement_device 'Siemens P4'
_diffrn_measurement_device_type 'Serial diffractometer'
_diffrn_measurement_method \w/2\q
_diffrn_radiation_type CuK\a
_diffrn_radiation_wavelength 1.54178
_diffrn_reflns_av_R_equivalents .041
_diffrn_reflns_av_sigmaI/netI .0403
_diffrn_reflns_limit_h_max 7
_diffrn_reflns_limit_h_min -6
_diffrn_reflns_limit_k_max 12
_diffrn_reflns_limit_k_min -12
_diffrn_reflns_limit_l_max 23
_diffrn_reflns_limit_l_min -23
_diffrn_reflns_number 2270
_diffrn_reflns_theta_max 67.58
_diffrn_reflns_theta_min 4.45
_diffrn_standards_decay_% 1
_diffrn_standards_interval_count 97
_diffrn_standards_number 3
_exptl_absorpt_coefficient_mu .495
_exptl_absorpt_correction_T_max .8657
_exptl_absorpt_correction_T_min .8266
_exptl_absorpt_correction_type empirical
_exptl_absorpt_process_details
;
via \y scans ((North et al., 1968) using XEMP (Siemens, 1990)
;
_exptl_crystal_colour Colorless
_exptl_crystal_density_diffrn 1.077
_exptl_crystal_density_meas ?
_exptl_crystal_density_method 'Not measured'
_exptl_crystal_description Block
_exptl_crystal_F_000 480
_exptl_crystal_size_max .4
_exptl_crystal_size_mid .4
_exptl_crystal_size_min .3
_refine_diff_density_max .122
_refine_diff_density_min -.135
_refine_ls_abs_structure_details 'Flack (1983)'
_refine_ls_abs_structure_Flack 'not reliably determined [-0.7(6)]'
_refine_ls_extinction_coef .0052(12)
_refine_ls_extinction_method SHELXL97
_refine_ls_goodness_of_fit_ref 1.069
_refine_ls_hydrogen_treatment constr
_refine_ls_matrix_type full
_refine_ls_number_parameters 176
_refine_ls_number_reflns 1911
_refine_ls_number_restraints 0
_refine_ls_restrained_S_all 1.069
_refine_ls_R_factor_all .056
_refine_ls_R_factor_gt .050
_refine_ls_shift/su_max .001
_refine_ls_shift/su_mean .000
_refine_ls_structure_factor_coef Fsqd
_refine_ls_weighting_details 'calc w = 1/[\s^2^(Fo^2^)+(0.0858P)^2^+0.0511P] where P = (Fo^2^+2Fc^2^)/3'
_refine_ls_weighting_scheme calc
_refine_ls_wR_factor_ref .132
_reflns_number_gt 1666
_reflns_number_total 1911
_reflns_threshold_expression I>2\s(I)
_cod_data_source_file bt6000.cif
_cod_data_source_block I
_cod_depositor_comments
;
The following automatic conversions were performed:
'_symmetry_cell_setting' value 'Orthorhombic' changed to 'orthorhombic'
according to '/home/saulius/struct/CIF-dictionaries/cif_core.dic'
dictionary named 'cif_core.dic' version 2.4.1 from 2010-06-29.

Automatic conversion script
Id: cif_fix_enum 1527 2010-12-29 10:47:43Z saulius 

The following automatic conversions were performed:

'_symmetry_cell_setting' value 'Orthorhombic' changed to
'orthorhombic' according to
/home/saulius/struct/CIF-dictionaries/cif_core.dic dictionary named
'cif_core.dic' version 2.4.1 from 2010-06-29.

Automatic conversion script
Id: cif_fix_values 1715 2011-07-08 13:25:40Z adriana 

The following automatic conversions were performed:

'_exptl_crystal_density_meas' value 'Not measured' was changed to '?'
- the value is perceived as not measured.

Automatic conversion script
Id: cif_fix_values 3008 2015-01-20 13:52:24Z robertas 
;
_cod_database_code 2200015
_cod_database_fobs_code 2200015

loop_
_symmetry_equiv_pos_as_xyz
'x, y, z'
'-x+1/2, -y, z+1/2'
'-x, y+1/2, -z+1/2'
'x+1/2, -y+1/2, -z'

loop_
_atom_site_label
_atom_site_fract_x
_atom_site_fract_y
_atom_site_fract_z
_atom_site_U_iso_or_equiv
_atom_site_adp_type
_atom_site_calc_flag
_atom_site_refinement_flags
_atom_site_occupancy
_atom_site_disorder_assembly
_atom_site_disorder_group
_atom_site_type_symbol
O1 .7435(3) .5483(2) .46305(11) .1032(7) Uani d . 1 . . O
C1 .5760(3) .5489(2) .43741(11) .0706(6) Uani d . 1 . . C
C2 .4529(4) .6664(2) .43026(12) .0739(6) Uani d . 1 . . C
H2 .5013 .7476 .4439 .095(3) Uiso calc R 1 . . H
C3 .2689(4) .6543(2) .40359(10) .0685(6) Uani d . 1 . . C
C31 .1219(5) .7633(3) .39466(13) .0932(8) Uani d . 1 . . C
H31A .0104 .7514 .4249 .141(4) Uiso calc R 1 . . H
H31B .0735 .7637 .3492 .141(4) Uiso calc R 1 . . H
H31C .1871 .8452 .4042 .141(4) Uiso calc R 1 . . H
C4 .2094(3) .5195(2) .38143(10) .0654(6) Uani d . 1 A . C
H4 .0766 .5116 .3602 .095(3) Uiso calc R 1 . . H
C5 .3913(3) .4655(2) .34020(10) .0644(6) Uani d . 1 A . C
H5 .4690 .5392 .3223 .095(3) Uiso calc R 1 . . H
C6 .3674(4) .3624(2) .28532(13) .0837(7) Uani d . 1 . . C
C61 .2627(7) .4305(4) .22528(16) .1334(14) Uani d . 1 A . C
H61A .2533 .3705 .1883 .141(4) Uiso calc R 1 . . H
H61B .3401 .5056 .2119 .141(4) Uiso calc R 1 . . H
H61C .1298 .4578 .2384 .141(4) Uiso calc R 1 . . H
C62 .5757(6) .3206(4) .26353(18) .1190(12) Uani d . 1 A . C
H62A .5649 .2598 .2269 .141(4) Uiso calc R 1 . . H
H62B .6437 .2794 .3005 .141(4) Uiso calc R 1 . . H
H62C .6510 .3959 .2493 .141(4) Uiso calc R 1 . . H
C71 .2145(19) .2555(10) .2987(6) .098(3) Uani d P .565(14) A 1 C
H71A .0800 .2919 .2945 .095(3) Uiso calc PR .565(14) A 1 H
H71B .2291 .1881 .2647 .095(3) Uiso calc PR .565(14) A 1 H
C81 .2355(19) .1934(7) .3674(4) .105(3) Uani d P .565(14) A 1 C
H81A .1565 .1136 .3690 .095(3) Uiso calc PR .565(14) A 1 H
H81B .3757 .1706 .3752 .095(3) Uiso calc PR .565(14) A 1 H
C91 .167(2) .2825(15) .4200(8) .094(5) Uani d P .565(14) A 1 C
H91A .1715 .2321 .4613 .095(3) Uiso calc PR .565(14) A 1 H
H91B .0255 .2982 .4108 .095(3) Uiso calc PR .565(14) A 1 H
C72 .295(3) .2293(16) .3175(8) .106(4) Uani d P .435(14) A 2 C
H72A .2717 .1662 .2819 .095(3) Uiso calc PR .435(14) A 2 H
H72B .4011 .1954 .3461 .095(3) Uiso calc PR .435(14) A 2 H
C82 .1036(19) .2432(10) .3587(5) .096(4) Uani d P .435(14) A 2 C
H82A .0323 .1603 .3586 .095(3) Uiso calc PR .435(14) A 2 H
H82B .0170 .3078 .3376 .095(3) Uiso calc PR .435(14) A 2 H
C92 .146(3) .2866(13) .4358(11) .075(4) Uani d P .435(14) A 2 C
H92A .0186 .2941 .4596 .095(3) Uiso calc PR .435(14) A 2 H
H92B .2262 .2202 .4580 .095(3) Uiso calc PR .435(14) A 2 H
C10 .2574(3) .4183(2) .43794(11) .0682(6) Uani d . 1 . . C
C101 .2191(4) .4569(3) .51137(11) .0833(7) Uani d . 1 A . C
H10A .0786 .4764 .5174 .141(4) Uiso calc R 1 . . H
H10B .2981 .5327 .5223 .141(4) Uiso calc R 1 . . H
H10C .2567 .3857 .5403 .141(4) Uiso calc R 1 . . H
C11 .4774(3) .4276(2) .41107(11) .0665(6) Uani d . 1 A . C
H11 .5576 .3472 .4132 .095(3) Uiso calc R 1 . . H

loop_
_atom_site_aniso_label
_atom_site_aniso_U_11
_atom_site_aniso_U_22
_atom_site_aniso_U_33
_atom_site_aniso_U_12
_atom_site_aniso_U_13
_atom_site_aniso_U_23
O1 .0654(11) .1316(16) .1126(14) -.0036(11) -.0180(10) -.0206(12)
C1 .0560(12) .0910(15) .0649(11) -.0036(11) -.0026(10) -.0031(11)
C2 .0859(17) .0690(13) .0668(12) -.0056(12) -.0046(13) -.0065(10)
C3 .0822(17) .0703(12) .0530(9) .0134(12) .0073(12) .0036(9)
C31 .115(2) .0872(16) .0778(14) .0329(16) .0104(15) .0097(13)
C4 .0529(11) .0794(13) .0638(11) -.0003(10) -.0059(10) .0037(10)
C5 .0616(12) .0661(11) .0655(11) -.0043(11) -.0018(10) -.0037(9)
C6 .0855(16) .0822(15) .0833(15) -.0123(14) .0031(14) -.0230(12)
C61 .165(4) .144(3) .0909(19) -.007(3) -.036(2) -.037(2)
C62 .120(3) .127(2) .109(2) .008(2) .021(2) -.046(2)
C71 .116(8) .077(4) .101(6) -.025(4) -.025(5) -.013(4)
C81 .120(6) .070(3) .125(6) -.017(4) -.007(5) .013(3)
C91 .067(5) .125(8) .091(10) -.014(4) .015(5) .028(5)
C72 .110(11) .103(9) .105(9) -.024(7) .000(6) -.036(7)
C82 .089(6) .075(4) .123(7) -.020(4) .002(5) -.014(4)
C92 .099(9) .059(5) .068(7) -.015(4) .025(4) .010(3)
C10 .0576(12) .0760(13) .0709(12) .0017(11) .0026(11) .0119(10)
C101 .0750(14) .1046(17) .0703(13) .0082(15) .0099(11) .0212(12)
C11 .0563(12) .0705(12) .0727(12) .0053(10) -.0030(10) .0022(9)

loop_
_atom_type_symbol
_atom_type_description
_atom_type_scat_dispersion_real
_atom_type_scat_dispersion_imag
_atom_type_scat_source
C C .0181 .0091 'International Tables Vol C Tables 4.2.6.8 and 6.1.1.4'
H H 0 0 'International Tables Vol C Tables 4.2.6.8 and 6.1.1.4'
O O .0492 .0322 'International Tables Vol C Tables 4.2.6.8 and 6.1.1.4'

loop_
_geom_angle_atom_site_label_1
_geom_angle_atom_site_label_2
_geom_angle_atom_site_label_3
_geom_angle
_geom_angle_publ_flag
O1 C1 C2 123.6(2) ?
O1 C1 C11 122.6(2) ?
C2 C1 C11 113.78(19) ?
C3 C2 C1 118.2(2) ?
C2 C3 C31 125.1(2) ?
C2 C3 C4 116.2(2) ?
C31 C3 C4 118.7(2) ?
C3 C4 C5 106.07(18) ?
C3 C4 C10 110.09(16) ?
C5 C4 C10 89.24(16) y
C6 C5 C4 122.73(19) ?
C6 C5 C11 120.70(19) ?
C4 C5 C11 84.03(15) y
C62 C6 C71 117.3(5) ?
C62 C6 C5 107.8(2) ?
C71 C6 C5 116.2(5) ?
C62 C6 C61 108.4(3) ?
C71 C6 C61 99.2(5) ?
C5 C6 C61 106.8(2) ?
C62 C6 C72 98.7(7) ?
C71 C6 C72 26.2(5) ?
C5 C6 C72 109.6(5) ?
C61 C6 C72 124.4(7) ?
C81 C71 C6 113.6(8) ?
C91 C81 C71 111.0(10) ?
C81 C91 C10 127.1(11) ?
C82 C72 C6 113.2(13) ?
C72 C82 C92 113.1(12) ?
C10 C92 C82 110.5(12) ?
C101 C10 C92 99.9(8) ?
C101 C10 C91 112.6(6) ?
C92 C10 C91 12.9(13) ?
C101 C10 C11 117.80(19) ?
C92 C10 C11 119.7(8) ?
C91 C10 C11 109.7(6) ?
C101 C10 C4 118.83(19) ?
C92 C10 C4 117.5(8) ?
C91 C10 C4 110.4(6) ?
C11 C10 C4 84.44(15) y
C1 C11 C10 109.86(19) ?
C1 C11 C5 105.62(18) ?
C10 C11 C5 89.02(15) y

loop_
_geom_bond_atom_site_label_1
_geom_bond_atom_site_label_2
_geom_bond_site_symmetry_2
_geom_bond_distance
_geom_bond_publ_flag
O1 C1 . 1.222(3) ?
C1 C2 . 1.458(3) ?
C1 C11 . 1.496(3) ?
C2 C3 . 1.336(4) ?
C3 C31 . 1.491(3) ?
C3 C4 . 1.498(3) ?
C4 C5 . 1.559(3) ?
C4 C10 . 1.560(3) ?
C5 C6 . 1.525(3) ?
C5 C11 . 1.569(3) ?
C6 C62 . 1.509(5) ?
C6 C71 . 1.514(12) ?
C6 C61 . 1.546(5) ?
C6 C72 . 1.579(17) ?
C71 C81 . 1.512(16) ?
C81 C91 . 1.459(17) ?
C91 C10 . 1.553(15) ?
C72 C82 . 1.52(2) ?
C82 C92 . 1.62(2) ?
C92 C10 . 1.537(15) ?
C10 C101 . 1.534(3) ?
C10 C11 . 1.556(3) ?
